data_1570226
loop_
_publ_author_name
'Soriano-L&#xf3;pez, Joaqu&#xed;n'
'Steuber, Friedrich W.'
'Mulahmetovi&#x107;, Muhamed'
'Besora, Maria'
'Clemente-Juan, Juan Modesto'
'O'Doherty, Mariah'
'Zhu, Nian-Yong'
'Hill, Craig L.'
'Coronado, Eugenio'
'Poblet, Josep M.'
'Schmitt, Wolfgang'

_publ_section_title
;
 Accelerating water oxidation - a mixed Co/Fe polyoxometalate with
 improved turnover characteristics.
;
_journal_issue 47
_journal_name_full 'Chemical science'
_journal_page_first 13722
_journal_page_last 13733
_journal_paper_doi 10.1039/d3sc04002j
_journal_volume 14
_journal_year 2023
_chemical_formula_moiety 'Co4 Fe2 H92 Na14 O114 W18'
_chemical_formula_sum 'Co4 Fe2 H92 Na14 O114 W18'
_chemical_formula_weight 5927.06
_space_group_crystal_system orthorhombic
_space_group_IT_number 56
_space_group_name_Hall '-P 2ab 2ac'
_space_group_name_H-M_alt 'P c c n'
_audit_creation_date 2023-09-01
_audit_creation_method
;
Olex2 1.5
(compiled 2023.08.24 svn.re1ec1418 for OlexSys, GUI svn.r6817)
;
_audit_update_record
;
2023-09-29 deposited with the CCDC.	2023-10-30 downloaded from the CCDC.
;
_cell_angle_alpha 90
_cell_angle_beta 90
_cell_angle_gamma 90
_cell_formula_units_Z 4
_cell_length_a 21.063(2)
_cell_length_b 26.187(2)
_cell_length_c 17.8488(19)
_cell_measurement_reflns_used 9833
_cell_measurement_temperature 100(2)
_cell_measurement_theta_max 28.22
_cell_measurement_theta_min 2.38
_cell_volume 9845.0(16)
_computing_molecular_graphics 'Olex2 1.5 (Dolomanov et al., 2009)'
_computing_publication_material 'Olex2 1.5 (Dolomanov et al., 2009)'
_computing_structure_refinement 'XL  (Sheldrick, 2008)'
_diffrn_ambient_temperature 100(2)
_diffrn_measured_fraction_theta_full 1.000
_diffrn_measured_fraction_theta_max 1.000
_diffrn_measurement_device_type 'Bruker APEX-II CCD'
_diffrn_measurement_method '\f and \w scans'
_diffrn_radiation_type MoK\a
_diffrn_radiation_wavelength 0.71073
_diffrn_reflns_av_R_equivalents 0.1106
_diffrn_reflns_av_unetI/netI 0.0353
_diffrn_reflns_Laue_measured_fraction_full 1.000
_diffrn_reflns_Laue_measured_fraction_max 1.000
_diffrn_reflns_limit_h_max 26
_diffrn_reflns_limit_h_min -26
_diffrn_reflns_limit_k_max 32
_diffrn_reflns_limit_k_min -32
_diffrn_reflns_limit_l_max 22
_diffrn_reflns_limit_l_min -22
_diffrn_reflns_number 246675
_diffrn_reflns_point_group_measured_fraction_full 1.000
_diffrn_reflns_point_group_measured_fraction_max 1.000
_diffrn_reflns_theta_full 25.242
_diffrn_reflns_theta_max 26.371
_diffrn_reflns_theta_min 1.241
_diffrn_source_current 0.6
_diffrn_source_power 0.02979
_diffrn_source_voltage 49.65
_exptl_absorpt_coefficient_mu 22.068
_exptl_absorpt_correction_T_max 0.7459
_exptl_absorpt_correction_T_min 0.4821
_exptl_absorpt_correction_type multi-scan
_exptl_absorpt_process_details SADABS
_exptl_crystal_colour brown
_exptl_crystal_colour_primary green
_exptl_crystal_density_diffrn 3.915
_exptl_crystal_description block
_exptl_crystal_F_000 10232
_exptl_crystal_size_max 0.18
_exptl_crystal_size_mid 0.16
_exptl_crystal_size_min 0.13
_refine_diff_density_max 4.554
_refine_diff_density_min -2.978
_refine_diff_density_rms 0.459
_refine_ls_extinction_method none
_refine_ls_goodness_of_fit_ref 1.199
_refine_ls_hydrogen_treatment undef
_refine_ls_matrix_type full
_refine_ls_number_parameters 688
_refine_ls_number_reflns 10071
_refine_ls_number_restraints 354
_refine_ls_restrained_S_all 1.187
_refine_ls_R_factor_all 0.0819
_refine_ls_R_factor_gt 0.0545
_refine_ls_shift/su_max 0.001
_refine_ls_shift/su_mean 0.000
_refine_ls_structure_factor_coef Fsqd
_refine_ls_weighting_details 'w=1/[\s^2^(Fo^2^)+(0.0058P)^2^+1003.3821P] where P=(Fo^2^+2Fc^2^)/3'
_refine_ls_weighting_scheme calc
_refine_ls_wR_factor_gt 0.1078
_refine_ls_wR_factor_ref 0.1216
_reflns_Friedel_coverage 0.000
_reflns_number_gt 7811
_reflns_number_total 10071
_reflns_threshold_expression 'I > 2\s(I)'
_cod_data_source_file d3sc04002j2.cif
_cod_data_source_block naco2fe2ws
_cod_depositor_comments 'Adding full bibliography for 1570226--1570229.cif.'
_cod_original_cell_volume 9845.2(16)
_cod_database_code 1570226
_shelx_shelxl_version_number 2019/1
_shelx_space_group_comment
;
The symmetry employed for this shelxl refinement is uniquely defined
by the following loop, which should always be used as a source of
symmetry information in preference to the above space-group names.
They are only intended as comments.
;
_shelx_estimated_absorpt_t_max 0.162
_shelx_estimated_absorpt_t_min 0.109
_olex2_refinement_description
;
1. Uiso/Uaniso restraints and constraints
Uanis(O25) \\sim Ueq: with sigma of 0.02 and sigma for terminal atoms of 0.04
Uanis(Na1) \\sim Ueq, Uanis(O12) \\sim Ueq: with sigma of 0.0051 and sigma for
terminal atoms of 0.0102
Uanis(O1) \\sim Ueq, Uanis(O33) \\sim Ueq, Uanis(O50) \\sim Ueq, Uanis(O2)
\\sim Ueq, Uanis(O42) \\sim Ueq, Uanis(O3) \\sim Ueq, Uanis(O58) \\sim Ueq,
Uanis(O4) \\sim Ueq, Uanis(O37) \\sim Ueq, Uanis(O5) \\sim Ueq, Uanis(O46)
\\sim Ueq, Uanis(O6) \\sim Ueq, Uanis(O54) \\sim Ueq, Uanis(O7) \\sim Ueq,
Uanis(O31) \\sim Ueq, Uanis(O8) \\sim Ueq, Uanis(O35) \\sim Ueq, Uanis(O9)
\\sim Ueq, Uanis(O39) \\sim Ueq, Uanis(O10) \\sim Ueq, Uanis(O44) \\sim Ueq,
Uanis(O11) \\sim Ueq, Uanis(O48) \\sim Ueq, Uanis(O12) \\sim Ueq, Uanis(O52)
\\sim Ueq, Uanis(O13) \\sim Ueq, Uanis(O56) \\sim Ueq, Uanis(O14) \\sim Ueq,
Uanis(O30) \\sim Ueq, Uanis(O15) \\sim Ueq, Uanis(O32) \\sim Ueq, Uanis(O16)
\\sim Ueq, Uanis(O34) \\sim Ueq, Uanis(O17) \\sim Ueq, Uanis(O36) \\sim Ueq,
Uanis(O18) \\sim Ueq, Uanis(O38) \\sim Ueq, Uanis(O19) \\sim Ueq, Uanis(O40)
\\sim Ueq, Uanis(O20) \\sim Ueq, Uanis(O43) \\sim Ueq, Uanis(O21) \\sim Ueq,
Uanis(O45) \\sim Ueq, Uanis(O22) \\sim Ueq, Uanis(O47) \\sim Ueq, Uanis(O23)
\\sim Ueq, Uanis(O49) \\sim Ueq, Uanis(O24) \\sim Ueq, Uanis(O51) \\sim Ueq,
Uanis(O25) \\sim Ueq, Uanis(O53) \\sim Ueq, Uanis(O26) \\sim Ueq, Uanis(O55)
\\sim Ueq, Uanis(O27) \\sim Ueq, Uanis(O57) \\sim Ueq, Uanis(O28) \\sim Ueq,
Uanis(O59) \\sim Ueq, Uanis(O29) \\sim Ueq: with sigma of 0.01 and sigma for
terminal atoms of 0.02
;
_olex2_submission_special_instructions 'No special instructions were received'

loop_
_space_group_symop_operation_xyz
'x, y, z'
'-x+1/2, -y+1/2, z'
'-x, y+1/2, -z+1/2'
'x+1/2, -y, -z+1/2'
'-x, -y, -z'
'x-1/2, y-1/2, -z'
'x, -y-1/2, z-1/2'
'-x-1/2, y, z-1/2'

loop_
_atom_site_label
_atom_site_type_symbol
_atom_site_fract_x
_atom_site_fract_y
_atom_site_fract_z
_atom_site_U_iso_or_equiv
_atom_site_adp_type
_atom_site_occupancy
_atom_site_site_symmetry_order
_atom_site_calc_flag
_atom_site_refinement_flags_posn
_atom_site_refinement_flags_adp
_atom_site_refinement_flags_occupancy
_atom_site_disorder_assembly
_atom_site_disorder_group
W1 W 0.35239(3) 0.36081(3) 0.70495(5) 0.02081(18) Uani 1 1 d . . . . .
W2 W 0.50638(4) 0.36950(3) 0.80952(5) 0.02270(18) Uani 1 1 d . . . . .
W3 W 0.39329(4) 0.48021(3) 0.81125(4) 0.02078(17) Uani 1 1 d . . . . .
W4 W 0.33056(3) 0.43019(3) 0.55013(4) 0.01530(16) Uani 1 1 d . . . . .
W5 W 0.43249(4) 0.33560(3) 0.54887(5) 0.02110(18) Uani 1 1 d . . . . .
W6 W 0.58528(4) 0.34340(3) 0.65164(5) 0.02272(18) Uani 1 1 d . . . . .
W7 W 0.61895(3) 0.44680(3) 0.74462(5) 0.02024(17) Uani 1 1 d . . . . .
W8 W 0.50793(4) 0.55543(3) 0.74444(5) 0.02066(17) Uani 1 1 d . . . . .
W9 W 0.37077(3) 0.54893(3) 0.65598(4) 0.01631(16) Uani 1 1 d . . . . .
Co1 Co 0.47805(11) 0.44575(9) 0.64252(13) 0.0136(5) Uani 1 1 d . . . . .
Co2 Co 0.61115(11) 0.45816(9) 0.54190(15) 0.0165(5) Uani 1 1 d . . . . .
Fe2 Fe 0.48286(11) 0.45115(9) 0.45623(15) 0.0132(5) Uani 1 1 d . . . . .
O1 O 0.2996(6) 0.3253(6) 0.7569(10) 0.036(4) Uani 1 1 d . U . . .
O2 O 0.4964(7) 0.3359(6) 0.8928(9) 0.034(4) Uani 1 1 d . U . . .
O3 O 0.3519(7) 0.4790(6) 0.8956(9) 0.033(4) Uani 1 1 d . U . . .
O4 O 0.2579(6) 0.4390(5) 0.5052(8) 0.022(3) Uani 1 1 d . U . . .
O5 O 0.4300(7) 0.2775(5) 0.4984(9) 0.031(3) Uani 1 1 d . U . . .
O6 O 0.6266(7) 0.2875(5) 0.6344(10) 0.039(4) Uani 1 1 d . U . . .
O7 O 0.6872(6) 0.4637(5) 0.7932(8) 0.028(3) Uani 1 1 d . U . . .
O8 O 0.5426(7) 0.6075(5) 0.7905(8) 0.028(3) Uani 1 1 d . U . . .
O9 O 0.3115(6) 0.5945(5) 0.6420(8) 0.024(3) Uani 1 1 d . U . . .
O10 O 0.2926(6) 0.3911(5) 0.6370(8) 0.021(3) Uani 1 1 d . U . . .
O11 O 0.3762(7) 0.3096(5) 0.6347(9) 0.029(3) Uani 1 1 d . U . . .
O12 O 0.4294(6) 0.3480(5) 0.7582(7) 0.016(3) Uani 1 1 d . U . . .
O13 O 0.3516(6) 0.4251(5) 0.7577(7) 0.017(3) Uani 1 1 d . U . . .
O14 O 0.5506(6) 0.3192(5) 0.7546(8) 0.026(3) Uani 1 1 d . U . . .
O15 O 0.5805(6) 0.4067(5) 0.8326(8) 0.026(3) Uani 1 1 d . U . . .
O16 O 0.4578(6) 0.4312(5) 0.8318(7) 0.022(3) Uani 1 1 d . U . . .
O17 O 0.4518(6) 0.5333(5) 0.8326(8) 0.024(3) Uani 1 1 d . U . . .
O18 O 0.3380(6) 0.5259(5) 0.7576(8) 0.022(3) Uani 1 1 d . U . . .
O19 O 0.3518(6) 0.3638(5) 0.5097(7) 0.019(3) Uani 1 1 d . U . . .
O20 O 0.5028(6) 0.3235(5) 0.6123(8) 0.024(3) Uani 1 1 d . U . . .
O21 O 0.6487(6) 0.3786(5) 0.7124(8) 0.022(3) Uani 1 1 d . U . . .
O22 O 0.5629(6) 0.5022(5) 0.7748(7) 0.023(3) Uani 1 1 d . U . . .
O23 O 0.4288(6) 0.5921(5) 0.7135(7) 0.018(3) Uani 1 1 d . U . . .
O24 O 0.3288(6) 0.4883(5) 0.6176(7) 0.019(3) Uani 1 1 d . U . . .
O25 O 0.4117(5) 0.4014(5) 0.6181(7) 0.017(3) Uani 1 1 d . U . . .
O26 O 0.5348(6) 0.4078(5) 0.7020(8) 0.021(3) Uani 1 1 d . U . . .
O27 O 0.4430(6) 0.4968(5) 0.7023(7) 0.020(3) Uani 1 1 d . U . . .
O28 O 0.5173(5) 0.4722(4) 0.5572(7) 0.014(3) Uani 1 1 d . U . . .
O29 O 0.3877(6) 0.4628(5) 0.4890(8) 0.020(3) Uani 1 1 d . U . . .
O30 O 0.4754(6) 0.3767(5) 0.4868(8) 0.020(3) Uani 1 1 d . U . . .
O31 O 0.6019(6) 0.3818(5) 0.5710(7) 0.019(3) Uani 1 1 d . U . . .
O32 O 0.6310(6) 0.4736(5) 0.6535(7) 0.016(3) Uani 1 1 d . U . . .
O33 O 0.5391(6) 0.5607(5) 0.6514(7) 0.020(3) Uani 1 1 d . U . . .
O34 O 0.4187(6) 0.5547(5) 0.5709(7) 0.019(3) Uani 1 1 d . U . . .
O35 O 0.7070(7) 0.4478(6) 0.5292(8) 0.031(3) Uani 1 1 d . U . . .
O36 O 0.2186(7) 0.4478(6) 0.8369(8) 0.034(4) Uani 1 1 d . U . . .
O37 O 0.3357(7) 0.4237(6) 1.1480(8) 0.033(4) Uani 1 1 d . U . . .
O38 O 0.6109(8) 0.7587(6) 0.6379(10) 0.045(4) Uani 1 1 d . U . . .
O39 O 0.5286(9) 0.7348(8) 0.7955(11) 0.059(5) Uani 1 1 d . U . . .
O40 O 0.5143(8) 0.1773(6) 0.8595(9) 0.039(4) Uani 1 1 d . U . . .
Na41 Na 0.2698(7) 0.5923(6) 0.8520(11) 0.097(5) Uani 1 1 d . . . . .
O42 O 0.6655(12) 0.3254(8) 0.4655(13) 0.076(7) Uani 1 1 d . U . . .
O43 O 0.3935(11) 0.6651(8) 0.8139(12) 0.068(6) Uani 1 1 d . U . . .
O44 O 0.6674(12) 0.6472(8) 0.6412(13) 0.075(7) Uani 1 1 d . U . . .
O45 O 0.6729(12) 0.7100(10) 0.7998(15) 0.087(7) Uani 1 1 d . U . . .
O46 O 0.4550(10) 0.5106(9) 1.0627(14) 0.081(7) Uani 1 1 d . U . . .
O47 O 0.3072(11) 0.5434(9) 1.0564(11) 0.068(6) Uani 1 1 d . U . . .
O48 O 0.5966(19) 0.6835(15) 0.938(2) 0.155(14) Uani 1 1 d . U . . .
O49 O 0.4463(17) 0.7226(11) 0.982(2) 0.126(11) Uani 1 1 d . U . . .
O50 O 0.4470(18) 0.5963(13) 0.953(2) 0.138(12) Uani 1 1 d . U . . .
O51 O 0.386(2) 0.3851(19) 0.973(3) 0.207(19) Uani 1 1 d . U . . .
O52 O 0.750000 0.250000 0.808(3) 0.136(17) Uani 1 2 d S TU P . .
O53 O 0.750000 0.750000 0.667(2) 0.103(12) Uani 1 2 d S TU P . .
O54 O 0.8120(18) 0.2763(14) 0.714(2) 0.144(13) Uani 1 1 d . U . . .
O55 O 0.767(2) 0.3053(19) 0.560(3) 0.22(2) Uani 1 1 d . U . . .
O56 O 0.2423(19) 0.2994(14) 0.536(2) 0.159(14) Uani 1 1 d . U . . .
O57 O 0.345(2) 0.6476(16) 0.933(2) 0.158(14) Uani 1 1 d . U . . .
O58 O 0.650(2) 0.360(2) 0.942(3) 0.21(2) Uani 1 1 d . U . . .
O59 O 0.690(2) 0.2629(18) 0.929(3) 0.20(2) Uani 1 1 d . U . . .
Na1 Na 0.2529(3) 0.4656(3) 0.7147(4) 0.0154(14) Uani 1 1 d . U . . .
Na2 Na 0.3527(5) 0.4648(6) 1.0263(7) 0.071(4) Uani 1 1 d . . . . .
Na3 Na 0.5854(6) 0.6846(4) 0.7132(7) 0.056(3) Uani 1 1 d . . . . .
Na4 Na 0.4976(13) 0.6680(9) 0.8817(16) 0.172(11) Uani 1 1 d . . . . .
Na5 Na 0.7342(15) 0.3326(11) 0.803(2) 0.25(2) Uani 1 1 d . . . . .
Na6 Na 0.6182(12) 0.2423(9) 0.820(2) 0.205(15) Uani 1 1 d . . . . .

loop_
_atom_site_aniso_label
_atom_site_aniso_U_11
_atom_site_aniso_U_22
_atom_site_aniso_U_33
_atom_site_aniso_U_23
_atom_site_aniso_U_13
_atom_site_aniso_U_12
W1 0.0130(3) 0.0214(4) 0.0280(4) 0.0095(3) -0.0039(3) -0.0029(3)
W2 0.0144(4) 0.0226(4) 0.0311(4) 0.0115(4) -0.0058(3) -0.0016(3)
W3 0.0170(4) 0.0282(4) 0.0171(4) 0.0035(3) -0.0023(3) 0.0026(3)
W4 0.0090(3) 0.0162(3) 0.0207(4) 0.0023(3) -0.0027(3) -0.0012(3)
W5 0.0164(4) 0.0120(4) 0.0349(5) 0.0013(3) -0.0031(3) -0.0006(3)
W6 0.0136(4) 0.0148(4) 0.0397(5) 0.0088(4) -0.0035(3) 0.0030(3)
W7 0.0120(3) 0.0209(4) 0.0279(4) 0.0081(3) -0.0075(3) -0.0021(3)
W8 0.0192(4) 0.0187(4) 0.0241(4) -0.0026(3) -0.0074(3) 0.0002(3)
W9 0.0130(3) 0.0167(4) 0.0193(4) -0.0002(3) -0.0012(3) 0.0037(3)
Co1 0.0102(11) 0.0133(11) 0.0172(12) 0.0037(10) -0.0020(9) 0.0006(9)
Co2 0.0115(11) 0.0148(12) 0.0231(13) 0.0027(10) -0.0021(10) 0.0023(9)
Fe2 0.0085(11) 0.0116(12) 0.0195(13) 0.0016(11) -0.0028(10) 0.0028(9)
O1 0.017(7) 0.035(8) 0.055(9) 0.015(7) -0.013(7) 0.002(6)
O2 0.027(7) 0.026(7) 0.049(9) 0.015(7) -0.013(7) -0.002(6)
O3 0.030(6) 0.037(7) 0.033(7) 0.005(6) -0.004(6) 0.002(6)
O4 0.018(6) 0.023(6) 0.025(6) 0.005(5) 0.001(5) 0.000(5)
O5 0.034(8) 0.023(7) 0.037(8) -0.004(6) 0.001(7) 0.000(6)
O6 0.027(7) 0.021(7) 0.069(11) 0.011(7) -0.004(8) 0.005(6)
O7 0.018(6) 0.032(6) 0.035(7) 0.003(6) -0.005(5) -0.005(5)
O8 0.037(7) 0.021(6) 0.027(6) -0.006(5) -0.011(6) 0.000(5)
O9 0.018(6) 0.024(6) 0.029(6) 0.001(5) -0.002(5) 0.008(5)
O10 0.015(5) 0.020(6) 0.029(6) 0.010(5) -0.004(5) 0.000(5)
O11 0.027(6) 0.022(6) 0.039(7) 0.005(6) 0.000(6) 0.001(5)
O12 0.013(4) 0.017(4) 0.019(4) 0.006(4) -0.008(4) -0.001(4)
O13 0.013(5) 0.024(6) 0.016(6) 0.002(5) -0.006(5) -0.001(5)
O14 0.022(6) 0.024(6) 0.033(7) 0.013(5) -0.007(5) 0.002(5)
O15 0.021(6) 0.028(6) 0.030(7) 0.003(5) -0.004(5) 0.002(5)
O16 0.021(6) 0.025(6) 0.020(6) 0.006(5) -0.009(5) 0.004(5)
O17 0.024(6) 0.019(6) 0.029(6) -0.002(5) -0.011(5) 0.003(5)
O18 0.017(5) 0.022(6) 0.026(6) -0.005(5) -0.004(5) 0.001(5)
O19 0.018(5) 0.017(6) 0.023(6) 0.003(5) -0.004(5) -0.003(5)
O20 0.015(6) 0.024(6) 0.033(7) 0.002(5) -0.003(5) 0.003(5)
O21 0.017(5) 0.018(6) 0.030(6) 0.003(5) -0.009(5) -0.001(5)
O22 0.020(6) 0.026(6) 0.024(6) 0.000(5) -0.008(5) 0.002(5)
O23 0.021(6) 0.018(6) 0.016(6) -0.004(5) 0.004(5) 0.000(5)
O24 0.016(5) 0.016(6) 0.026(6) -0.002(5) -0.001(5) 0.005(5)
O25 0.007(5) 0.013(5) 0.030(6) 0.000(5) -0.005(5) 0.001(4)
O26 0.018(6) 0.017(6) 0.027(6) 0.003(5) -0.004(5) -0.002(5)
O27 0.017(5) 0.022(6) 0.022(6) -0.003(5) -0.002(5) -0.005(5)
O28 0.010(5) 0.010(5) 0.023(6) 0.005(5) 0.001(5) -0.002(4)
O29 0.011(5) 0.015(6) 0.033(6) 0.001(5) 0.001(5) -0.001(4)
O30 0.013(5) 0.017(6) 0.032(6) -0.004(5) -0.002(5) 0.005(5)
O31 0.017(5) 0.014(5) 0.024(6) 0.000(5) -0.005(5) 0.000(5)
O32 0.014(5) 0.015(5) 0.021(6) 0.008(5) -0.004(5) -0.003(4)
O33 0.019(6) 0.016(6) 0.024(6) 0.002(5) -0.006(5) 0.000(5)
O34 0.018(5) 0.019(6) 0.020(6) 0.000(5) 0.001(5) 0.001(5)
O35 0.024(6) 0.037(7) 0.032(7) 0.006(6) -0.006(5) 0.011(6)
O36 0.027(7) 0.046(9) 0.028(8) 0.010(7) 0.005(6) 0.015(7)
O37 0.029(6) 0.052(7) 0.019(6) 0.002(6) -0.008(5) 0.000(6)
O38 0.045(9) 0.038(9) 0.053(10) -0.010(8) 0.004(8) 0.003(7)
O39 0.057(8) 0.070(9) 0.048(8) -0.005(7) 0.005(7) 0.016(7)
O40 0.038(7) 0.038(7) 0.042(7) 0.016(6) -0.007(6) 0.000(6)
Na41 0.082(10) 0.079(10) 0.130(14) -0.012(10) 0.019(10) -0.005(8)
O42 0.104(14) 0.052(11) 0.072(12) 0.001(10) 0.009(11) 0.024(11)
O43 0.081(13) 0.065(12) 0.059(11) -0.013(10) 0.010(10) 0.002(10)
O44 0.100(14) 0.054(11) 0.071(12) -0.017(10) -0.034(11) 0.016(10)
O45 0.075(13) 0.094(14) 0.091(14) -0.006(12) -0.017(12) -0.005(12)
O46 0.057(11) 0.088(13) 0.099(14) 0.029(12) 0.007(11) 0.023(11)
O47 0.079(12) 0.087(13) 0.036(9) 0.012(10) -0.004(9) -0.002(11)
O48 0.16(2) 0.15(2) 0.15(2) -0.019(16) -0.011(17) 0.031(17)
O49 0.151(19) 0.090(15) 0.135(18) -0.013(14) -0.009(16) -0.007(14)
O50 0.17(2) 0.117(18) 0.126(18) -0.025(15) -0.002(16) 0.009(16)
O51 0.24(3) 0.20(2) 0.18(2) 0.013(18) 0.055(18) 0.043(18)
O52 0.131(19) 0.136(19) 0.141(19) 0.000 0.000 0.000(10)
O53 0.112(19) 0.102(18) 0.096(19) 0.000 0.000 0.059(16)
O54 0.147(15) 0.137(15) 0.148(15) -0.006(10) 0.005(10) 0.006(10)
O55 0.20(3) 0.22(3) 0.23(3) -0.007(19) 0.004(19) 0.019(19)
O56 0.16(2) 0.15(2) 0.17(2) -0.003(17) -0.020(17) -0.046(17)
O57 0.17(2) 0.16(2) 0.14(2) -0.015(17) 0.017(17) -0.019(17)
O58 0.22(3) 0.23(3) 0.19(3) 0.016(18) -0.035(18) 0.003(19)
O59 0.24(3) 0.18(2) 0.19(2) -0.001(18) -0.047(18) -0.006(18)
Na1 0.013(3) 0.026(3) 0.007(3) 0.006(3) 0.005(2) 0.004(3)
Na2 0.042(6) 0.116(11) 0.055(7) 0.018(7) 0.011(6) 0.010(7)
Na3 0.065(7) 0.044(6) 0.059(7) -0.008(5) -0.016(6) 0.003(5)
Na4 0.18(2) 0.125(17) 0.21(3) -0.059(18) 0.09(2) -0.029(16)
Na5 0.20(3) 0.17(2) 0.37(5) 0.11(3) -0.17(3) -0.06(2)
Na6 0.16(2) 0.105(16) 0.36(4) 0.09(2) -0.11(2) 0.002(15)

loop_
_atom_type_symbol
_atom_type_description
_atom_type_scat_dispersion_real
_atom_type_scat_dispersion_imag
_atom_type_scat_source
Co Co 0.3494 0.9721 'International Tables Vol C Tables 4.2.6.8 and 6.1.1.4'
Fe Fe 0.3463 0.8444 'International Tables Vol C Tables 4.2.6.8 and 6.1.1.4'
Na Na 0.0362 0.0249 'International Tables Vol C Tables 4.2.6.8 and 6.1.1.4'
O O 0.0106 0.0060 'International Tables Vol C Tables 4.2.6.8 and 6.1.1.4'
W W -0.8490 6.8722 'International Tables Vol C Tables 4.2.6.8 and 6.1.1.4'

loop_
_geom_angle_atom_site_label_1
_geom_angle_atom_site_label_2
_geom_angle_atom_site_label_3
_geom_angle
_geom_angle_site_symmetry_1
_geom_angle_site_symmetry_3
_geom_angle_publ_flag
O1 W1 O10 98.0(6) . . ?
O1 W1 O11 98.3(7) . . ?
O1 W1 O12 100.7(6) . . ?
O1 W1 O13 101.7(7) . . ?
O1 W1 O25 169.2(6) . . ?
O1 W1 Na1 90.6(5) . . ?
O10 W1 O13 86.7(5) . . ?
O10 W1 O25 74.6(5) . . ?
O10 W1 Na1 46.1(4) . . ?
O11 W1 O10 92.7(6) . . ?
O11 W1 O12 88.8(6) . . ?
O11 W1 O13 159.8(6) . . ?
O11 W1 O25 74.5(5) . . ?
O11 W1 Na1 138.8(5) . . ?
O12 W1 O10 160.8(5) . . ?
O12 W1 O13 85.3(5) . . ?
O12 W1 O25 87.4(5) . . ?
O12 W1 Na1 129.0(4) . . ?
O13 W1 O25 85.9(5) . . ?
O13 W1 Na1 43.7(4) . . ?
O25 W1 Na1 89.8(3) . . ?
O2 W2 O12 98.9(6) . . ?
O2 W2 O14 98.6(7) . . ?
O2 W2 O15 100.1(6) . . ?
O2 W2 O16 100.5(6) . . ?
O2 W2 O26 171.0(6) . . ?
O12 W2 O16 84.2(5) . . ?
O12 W2 O26 87.1(5) . . ?
O14 W2 O12 88.0(6) . . ?
O14 W2 O16 160.3(6) . . ?
O14 W2 O26 74.8(5) . . ?
O15 W2 O12 160.4(6) . . ?
O15 W2 O14 93.8(6) . . ?
O15 W2 O16 87.8(6) . . ?
O15 W2 O26 74.6(5) . . ?
O16 W2 O26 86.7(5) . . ?
O3 W3 O13 100.7(6) . . ?
O3 W3 O16 100.3(6) . . ?
O3 W3 O17 99.5(7) . . ?
O3 W3 O18 98.0(6) . . ?
O3 W3 O27 169.8(6) . . ?
O3 W3 Na1 90.0(5) . . ?
O13 W3 O27 85.9(5) . . ?
O13 W3 Na1 44.1(4) . . ?
O16 W3 O13 85.3(5) . . ?
O16 W3 O18 161.1(6) . . ?
O16 W3 O27 88.0(5) . . ?
O16 W3 Na1 129.4(4) . . ?
O17 W3 O13 159.7(6) . . ?
O17 W3 O16 89.5(6) . . ?
O17 W3 O18 92.2(5) . . ?
O17 W3 O27 74.3(5) . . ?
O17 W3 Na1 137.7(4) . . ?
O18 W3 O13 86.7(5) . . ?
O18 W3 O27 74.4(5) . . ?
O18 W3 Na1 45.6(4) . . ?
O27 W3 Na1 89.3(3) . . ?
O4 W4 O10 94.2(6) . . ?
O4 W4 O19 98.6(6) . . ?
O4 W4 O24 99.5(6) . . ?
O4 W4 O25 165.7(5) . . ?
O4 W4 O29 103.9(6) . . ?
O4 W4 Na1 86.6(5) . . ?
O10 W4 O25 73.4(5) . . ?
O10 W4 Na1 45.9(4) . . ?
O19 W4 O10 85.5(5) . . ?
O19 W4 O24 160.1(5) . . ?
O19 W4 O25 73.9(5) . . ?
O19 W4 Na1 131.4(4) . . ?
O24 W4 O10 85.1(6) . . ?
O24 W4 O25 86.7(5) . . ?
O24 W4 Na1 42.3(4) . . ?
O25 W4 Na1 89.5(4) . . ?
O29 W4 O10 161.9(5) . . ?
O29 W4 O19 92.6(5) . . ?
O29 W4 O24 90.9(6) . . ?
O29 W4 O25 88.8(5) . . ?
O29 W4 Na1 133.2(4) . . ?
O5 W5 O11 94.5(6) . . ?
O5 W5 O19 96.6(6) . . ?
O5 W5 O20 100.7(6) . . ?
O5 W5 O25 165.7(6) . . ?
O5 W5 O30 102.5(6) . . ?
O11 W5 O25 73.8(5) . . ?
O19 W5 O11 83.8(5) . . ?
O19 W5 O25 74.4(5) . . ?
O20 W5 O11 87.1(6) . . ?
O20 W5 O19 161.0(6) . . ?
O20 W5 O25 87.1(5) . . ?
O30 W5 O11 162.3(6) . . ?
O30 W5 O19 89.5(5) . . ?
O30 W5 O20 94.3(6) . . ?
O30 W5 O25 88.7(5) . . ?
O6 W6 O14 94.3(7) . . ?
O6 W6 O20 99.2(7) . . ?
O6 W6 O21 98.9(7) . . ?
O6 W6 O26 165.9(7) . . ?
O6 W6 O31 103.5(7) . . ?
O14 W6 O26 72.6(5) . . ?
O20 W6 O14 85.6(6) . . ?
O20 W6 O21 159.7(6) . . ?
O20 W6 O26 85.4(5) . . ?
O21 W6 O14 83.9(6) . . ?
O21 W6 O26 74.9(5) . . ?
O31 W6 O14 162.1(5) . . ?
O31 W6 O20 92.0(6) . . ?
O31 W6 O21 92.7(6) . . ?
O31 W6 O26 89.6(5) . . ?
O7 W7 O15 94.3(6) . . ?
O7 W7 O21 96.4(6) . . ?
O7 W7 O22 100.0(6) . . ?
O7 W7 O26 165.0(6) . . ?
O7 W7 O32 103.7(6) . . ?
O7 W7 Na1 27.7(5) . 4_566 ?
O15 W7 O26 73.0(5) . . ?
O15 W7 Na1 117.8(4) . 4_566 ?
O21 W7 O15 83.5(6) . . ?
O21 W7 O26 74.6(5) . . ?
O21 W7 Na1 112.0(4) . 4_566 ?
O22 W7 O15 86.0(6) . . ?
O22 W7 O21 161.1(5) . . ?
O22 W7 O26 87.3(5) . . ?
O22 W7 Na1 86.9(4) . 4_566 ?
O26 W7 Na1 167.3(4) . 4_566 ?
O32 W7 O15 161.9(5) . . ?
O32 W7 O21 92.6(6) . . ?
O32 W7 O22 92.6(6) . . ?
O32 W7 O26 89.0(5) . . ?
O32 W7 Na1 80.1(4) . 4_566 ?
O8 W8 O17 95.8(6) . . ?
O8 W8 O22 100.6(6) . . ?
O8 W8 O23 95.9(6) . . ?
O8 W8 O27 165.4(6) . . ?
O8 W8 O33 102.9(6) . . ?
O17 W8 O27 72.9(5) . . ?
O22 W8 O17 85.7(6) . . ?
O22 W8 O23 160.5(5) . . ?
O22 W8 O27 88.0(5) . . ?
O23 W8 O17 82.4(5) . . ?
O23 W8 O27 73.8(5) . . ?
O33 W8 O17 160.7(5) . . ?
O33 W8 O22 95.6(6) . . ?
O33 W8 O23 90.7(5) . . ?
O33 W8 O27 87.9(5) . . ?
O9 W9 O18 95.0(6) . . ?
O9 W9 O23 97.3(6) . . ?
O9 W9 O24 100.5(6) . . ?
O9 W9 O27 166.1(6) . . ?
O9 W9 O34 102.7(6) . . ?
O9 W9 Na1 87.8(5) . . ?
O18 W9 O27 73.5(5) . . ?
O18 W9 Na1 45.6(4) . . ?
O23 W9 O18 85.2(5) . . ?
O23 W9 O27 74.3(5) . . ?
O23 W9 Na1 130.7(4) . . ?
O24 W9 O18 85.2(5) . . ?
O24 W9 O23 160.4(5) . . ?
O24 W9 O27 86.6(5) . . ?
O24 W9 Na1 42.8(4) . . ?
O27 W9 Na1 89.5(3) . . ?
O34 W9 O18 162.3(5) . . ?
O34 W9 O23 92.5(5) . . ?
O34 W9 O24 91.5(6) . . ?
O34 W9 O27 89.0(5) . . ?
O34 W9 Na1 134.3(4) . . ?
O25 Co1 O26 106.2(5) . . ?
O27 Co1 O25 106.4(5) . . ?
O27 Co1 O26 107.9(6) . . ?
O27 Co1 O28 112.1(6) . . ?
O28 Co1 O25 111.9(6) . . ?
O28 Co1 O26 112.0(6) . . ?
O28 Co2 O29 82.6(5) . 5_666 ?
O28 Co2 O31 92.8(5) . . ?
O28 Co2 O32 91.8(5) . . ?
O28 Co2 O34 82.4(5) . 5_666 ?
O28 Co2 O35 176.8(6) . . ?
O31 Co2 O29 175.2(5) . 5_666 ?
O31 Co2 O34 93.2(5) . 5_666 ?
O32 Co2 O29 93.3(5) . 5_666 ?
O32 Co2 O31 88.1(5) . . ?
O32 Co2 O34 174.2(5) . 5_666 ?
O34 Co2 O29 85.0(5) 5_666 5_666 ?
O35 Co2 O29 95.1(5) . 5_666 ?
O35 Co2 O31 89.5(6) . . ?
O35 Co2 O32 86.2(5) . . ?
O35 Co2 O34 99.5(5) . 5_666 ?
O28 Fe2 O28 80.5(5) . 5_666 ?
O28 Fe2 O29 83.5(5) 5_666 . ?
O28 Fe2 O29 93.1(5) . . ?
O28 Fe2 O30 92.9(5) . . ?
O28 Fe2 O30 170.1(5) 5_666 . ?
O28 Fe2 O34 92.7(5) 5_666 5_666 ?
O28 Fe2 O34 82.7(5) . 5_666 ?
O29 Fe2 O34 174.8(5) . 5_666 ?
O30 Fe2 O29 89.5(5) . . ?
O30 Fe2 O34 93.8(5) . 5_666 ?
O33 Fe2 O28 92.3(5) 5_666 5_666 ?
O33 Fe2 O28 169.2(5) 5_666 . ?
O33 Fe2 O29 94.0(5) 5_666 . ?
O33 Fe2 O30 95.3(5) 5_666 . ?
O33 Fe2 O34 89.7(5) 5_666 5_666 ?
W3 O3 Na2 148.6(9) . . ?
W4 O4 Na2 143.0(8) . 8_655 ?
W7 O7 Na1 131.9(8) . 4_566 ?
W8 O8 Na3 119.9(7) . . ?
W8 O8 Na4 130.6(10) . . ?
Na4 O8 Na3 89.1(8) . . ?
W9 O9 Na5 150.0(12) . 4_466 ?
W1 O10 W4 115.7(6) . . ?
W1 O10 Na1 100.9(6) . . ?
W4 O10 Na1 99.2(5) . . ?
W1 O11 W5 114.2(7) . . ?
W1 O12 W2 153.0(7) . . ?
W1 O13 W3 152.3(7) . . ?
W1 O13 Na1 103.4(5) . . ?
W3 O13 Na1 102.5(5) . . ?
W2 O14 W6 114.8(6) . . ?
W2 O14 Na6 123.4(10) . . ?
W6 O14 Na6 114.9(10) . . ?
W2 O15 W7 115.0(7) . . ?
W3 O16 W2 153.1(7) . . ?
W3 O17 W8 115.3(7) . . ?
W3 O18 W9 115.0(6) . . ?
W3 O18 Na41 113.2(7) . . ?
W3 O18 Na1 101.2(6) . . ?
W9 O18 Na41 121.6(7) . . ?
W9 O18 Na1 99.1(5) . . ?
Na1 O18 Na41 101.9(6) . . ?
W4 O19 W5 113.7(6) . . ?
W5 O20 W6 150.6(8) . . ?
W6 O21 W7 111.8(6) . . ?
W6 O21 Na41 120.4(7) . 4_566 ?
W6 O21 Na5 125.3(8) . . ?
W7 O21 Na41 99.0(6) . 4_566 ?
W7 O21 Na5 116.0(10) . . ?
Na5 O21 Na41 76.7(9) . 4_566 ?
W8 O22 W7 147.3(8) . . ?
W9 O23 W8 112.8(6) . . ?
W4 O24 W9 148.3(7) . . ?
W4 O24 Na1 105.3(6) . . ?
W9 O24 Na1 104.3(6) . . ?
W4 O25 W1 96.3(4) . . ?
W5 O25 W1 97.4(5) . . ?
W5 O25 W4 96.5(5) . . ?
Co1 O25 W1 123.2(6) . . ?
Co1 O25 W4 119.4(6) . . ?
Co1 O25 W5 118.4(6) . . ?
W6 O26 W2 97.8(5) . . ?
W7 O26 W2 97.3(5) . . ?
W7 O26 W6 96.2(5) . . ?
Co1 O26 W2 123.3(6) . . ?
Co1 O26 W6 118.9(7) . . ?
Co1 O26 W7 117.8(6) . . ?
W8 O27 W3 97.4(5) . . ?
W8 O27 W9 97.3(5) . . ?
W9 O27 W3 97.1(5) . . ?
Co1 O27 W3 122.7(6) . . ?
Co1 O27 W8 116.9(6) . . ?
Co1 O27 W9 120.2(6) . . ?
Co1 O28 Co2 118.3(6) . . ?
Co1 O28 Fe2 117.6(6) . 5_666 ?
Co1 O28 Fe2 117.9(6) . . ?
Fe2 O28 Co2 100.4(5) . . ?
Fe2 O28 Co2 99.5(5) 5_666 . ?
Fe2 O28 Fe2 99.5(5) . 5_666 ?
W4 O29 Co2 127.6(6) . 5_666 ?
W4 O29 Fe2 136.1(7) . . ?
Fe2 O29 Co2 93.3(5) . 5_666 ?
W5 O30 Fe2 141.5(7) . . ?
W6 O31 Co2 139.5(7) . . ?
W7 O32 Co2 140.2(7) . . ?
W8 O33 Fe2 142.6(7) . 5_666 ?
W9 O34 Co2 127.4(7) . 5_666 ?
W9 O34 Fe2 135.9(7) . 5_666 ?
Fe2 O34 Co2 93.5(5) 5_666 5_666 ?
Co2 O35 Na41 116.5(7) . 4_566 ?
Na2 O37 Na1 110.1(7) . 8_656 ?
Na3 O39 Na4 97.6(9) . . ?
Na3 O40 Na6 118.3(8) 3_646 . ?
O18 Na41 O21 111.9(7) . 4_466 ?
O18 Na41 Na1 36.4(3) . . ?
O18 Na41 Na5 89.0(7) . 4_466 ?
O21 Na41 Na1 84.3(5) 4_466 . ?
O21 Na41 Na5 49.2(6) 4_466 4_466 ?
O35 Na41 O18 118.6(7) 4_466 . ?
O35 Na41 O21 89.0(6) 4_466 4_466 ?
O35 Na41 Na1 96.4(5) 4_466 . ?
O35 Na41 Na5 137.4(8) 4_466 4_466 ?
O57 Na41 O18 111.6(11) . . ?
O57 Na41 O21 127.8(11) . 4_466 ?
O57 Na41 O35 94.4(11) . 4_466 ?
O57 Na41 Na1 146.3(11) . . ?
O57 Na41 Na5 105.2(12) . 4_466 ?
Na5 Na41 Na1 87.9(8) 4_466 . ?
Na5 O52 Na5 176(4) . 2_655 ?
Na5 O52 Na6 85.6(10) 2_655 2_655 ?
Na5 O52 Na6 94.7(9) . 2_655 ?
Na5 O52 Na6 85.6(10) . . ?
Na5 O52 Na6 94.7(9) 2_655 . ?
Na6 O52 Na6 171(3) . 2_655 ?
Na6 O54 Na5 91.2(14) 2_655 . ?
W1 Na1 W4 57.46(11) . . ?
W1 Na1 W7 164.2(2) . 4_466 ?
W1 Na1 W9 92.87(16) . . ?
W3 Na1 W1 65.96(12) . . ?
W3 Na1 W4 92.75(16) . . ?
W3 Na1 W7 119.1(2) . 4_466 ?
W3 Na1 W9 57.76(11) . . ?
W4 Na1 W7 133.34(19) . 4_466 ?
W9 Na1 W4 64.97(12) . . ?
W9 Na1 W7 102.41(18) . 4_466 ?
O7 Na1 W1 173.6(5) 4_466 . ?
O7 Na1 W3 117.0(4) 4_466 . ?
O7 Na1 W4 116.2(4) 4_466 . ?
O7 Na1 W7 20.4(4) 4_466 4_466 ?
O7 Na1 W9 84.6(4) 4_466 . ?
O7 Na1 O10 141.2(6) 4_466 . ?
O7 Na1 O13 150.4(6) 4_466 . ?
O7 Na1 O18 86.7(5) 4_466 . ?
O7 Na1 O24 98.9(5) 4_466 . ?
O7 Na1 O36 91.8(6) 4_466 . ?
O7 Na1 O37 82.8(6) 4_466 8_655 ?
O10 Na1 W1 33.1(3) . . ?
O10 Na1 W3 94.4(3) . . ?
O10 Na1 W4 34.9(3) . . ?
O10 Na1 W7 146.5(4) . 4_466 ?
O10 Na1 W9 94.7(3) . . ?
O13 Na1 W1 32.9(3) . . ?
O13 Na1 W3 33.4(3) . . ?
O13 Na1 W4 75.6(3) . . ?
O13 Na1 W7 148.2(4) . 4_466 ?
O13 Na1 W9 76.1(3) . . ?
O13 Na1 O10 63.9(4) . . ?
O13 Na1 O18 64.6(5) . . ?
O13 Na1 O37 126.7(5) . 8_655 ?
O18 Na1 W1 94.7(4) . . ?
O18 Na1 W3 33.3(3) . . ?
O18 Na1 W4 95.1(4) . . ?
O18 Na1 W7 95.4(4) . 4_466 ?
O18 Na1 W9 35.4(3) . . ?
O18 Na1 O10 114.5(5) . . ?
O24 Na1 W1 76.1(3) . . ?
O24 Na1 W3 76.4(3) . . ?
O24 Na1 W4 32.5(3) . . ?
O24 Na1 W7 119.3(4) . 4_466 ?
O24 Na1 W9 32.9(3) . . ?
O24 Na1 O10 65.2(4) . . ?
O24 Na1 O13 76.8(5) . . ?
O24 Na1 O18 66.0(5) . . ?
O24 Na1 O37 105.1(5) . 8_655 ?
O36 Na1 W1 94.4(4) . . ?
O36 Na1 W3 79.7(4) . . ?
O36 Na1 W4 151.1(5) . . ?
O36 Na1 W7 72.9(4) . 4_466 ?
O36 Na1 W9 128.8(5) . . ?
O36 Na1 O10 117.2(6) . . ?
O36 Na1 O13 83.4(5) . . ?
O36 Na1 O18 93.5(6) . . ?
O36 Na1 O24 156.1(6) . . ?
O36 Na1 O37 97.3(6) . 8_655 ?
O37 Na1 W1 94.6(4) 8_655 . ?
O37 Na1 W3 159.9(5) 8_655 . ?
O37 Na1 W4 80.2(4) 8_655 . ?
O37 Na1 W7 78.1(4) 8_655 4_466 ?
O37 Na1 W9 132.4(4) 8_655 . ?
O37 Na1 O10 69.1(5) 8_655 . ?
O37 Na1 O18 165.1(6) 8_655 . ?
O3 Na2 O4 83.4(6) . 8_656 ?
O3 Na2 O37 160.6(9) . . ?
O3 Na2 O46 100.6(8) . . ?
O3 Na2 O51 75.4(13) . . ?
O3 Na2 Na1 144.9(6) . 8_656 ?
O4 Na2 O46 166.0(9) 8_656 . ?
O4 Na2 Na1 66.8(4) 8_656 8_656 ?
O37 Na2 O4 82.9(6) . 8_656 ?
O37 Na2 O46 96.0(8) . . ?
O37 Na2 Na1 35.1(4) . 8_656 ?
O46 Na2 Na1 104.5(7) . 8_656 ?
O47 Na2 O3 94.9(8) . . ?
O47 Na2 O4 83.6(7) . 8_656 ?
O47 Na2 O37 97.1(7) . . ?
O47 Na2 O46 82.7(9) . . ?
O47 Na2 O51 168.2(15) . . ?
O47 Na2 Na1 65.0(6) . 8_656 ?
O51 Na2 O4 88.6(14) . 8_656 ?
O51 Na2 O37 90.6(13) . . ?
O51 Na2 O46 105.4(15) . . ?
O51 Na2 Na1 119.7(12) . 8_656 ?
O8 Na3 Na4 43.8(5) . . ?
O38 Na3 O8 172.6(7) . . ?
O38 Na3 O40 87.7(7) . 3_656 ?
O38 Na3 O45 88.1(8) . . ?
O38 Na3 Na4 133.0(7) . . ?
O39 Na3 O8 85.7(7) . . ?
O39 Na3 O38 90.6(7) . . ?
O39 Na3 O40 86.5(7) . 3_656 ?
O39 Na3 O44 163.9(9) . . ?
O39 Na3 O45 80.6(9) . . ?
O39 Na3 Na4 42.4(7) . . ?
O40 Na3 O8 85.7(6) 3_656 . ?
O40 Na3 O45 166.3(9) 3_656 . ?
O40 Na3 Na4 89.6(7) 3_656 . ?
O44 Na3 O8 102.7(8) . . ?
O44 Na3 O38 82.4(8) . . ?
O44 Na3 O40 107.6(8) . 3_656 ?
O44 Na3 O45 84.7(9) . . ?
O44 Na3 Na4 142.1(8) . . ?
O45 Na3 O8 97.7(8) . . ?
O45 Na3 Na4 83.8(8) . . ?
O8 Na4 O43 89.9(11) . . ?
O8 Na4 O49 174.3(14) . . ?
O8 Na4 O50 91.1(11) . . ?
O8 Na4 Na3 47.1(6) . . ?
O39 Na4 O8 86.6(10) . . ?
O39 Na4 O43 87.2(13) . . ?
O39 Na4 O49 99.0(12) . . ?
O39 Na4 O50 168.4(17) . . ?
O39 Na4 Na3 40.0(6) . . ?
O43 Na4 O49 89.1(12) . . ?
O43 Na4 O50 81.4(12) . . ?
O43 Na4 Na3 92.9(10) . . ?
O48 Na4 O8 93.1(13) . . ?
O48 Na4 O39 84.8(14) . . ?
O48 Na4 O43 171.2(17) . . ?
O48 Na4 O49 88.7(15) . . ?
O48 Na4 O50 106.8(18) . . ?
O48 Na4 Na3 83.2(12) . . ?
O49 Na4 Na3 138.6(12) . . ?
O50 Na4 O49 83.2(13) . . ?
O50 Na4 Na3 138.0(11) . . ?
O9 Na5 O21 107.6(10) 4_566 . ?
O9 Na5 Na41 75.9(8) 4_566 4_566 ?
O9 Na5 O54 103.4(14) 4_566 . ?
O9 Na5 Na6 80.7(8) 4_566 2_655 ?
O9 Na5 Na6 153.2(18) 4_566 . ?
O21 Na5 Na41 54.1(7) . 4_566 ?
O21 Na5 O54 107.0(16) . . ?
O21 Na5 Na6 83.4(8) . . ?
O21 Na5 Na6 147.8(17) . 2_655 ?
Na41 Na5 Na6 100.6(12) 4_566 2_655 ?
O52 Na5 O9 126.6(13) . 4_566 ?
O52 Na5 O21 124.3(16) . . ?
O52 Na5 Na41 124(2) . 4_566 ?
O52 Na5 O54 52.7(16) . . ?
O52 Na5 Na6 54.7(7) . . ?
O52 Na5 Na6 49.0(7) . 2_655 ?
O54 Na5 Na41 73.2(13) . 4_566 ?
O54 Na5 Na6 41.4(10) . 2_655 ?
O54 Na5 Na6 96.2(14) . . ?
Na6 Na5 Na41 128.0(11) . 4_566 ?
Na6 Na5 Na6 103.2(9) . 2_655 ?
O14 Na6 O40 98.3(8) . . ?
O14 Na6 O52 115.6(11) . . ?
O14 Na6 Na5 142.9(14) . 2_655 ?
O14 Na6 Na5 79.9(7) . . ?
O40 Na6 Na5 168.9(16) . . ?
O40 Na6 Na5 110.4(8) . 2_655 ?
O52 Na6 O40 145.4(9) . . ?
O52 Na6 Na5 36.3(5) . 2_655 ?
O52 Na6 Na5 39.8(7) . . ?
O54 Na6 O14 97.5(14) 2_655 . ?
O54 Na6 O40 122.2(15) 2_655 . ?
O54 Na6 O52 49.8(14) 2_655 . ?
O54 Na6 O59 106.2(17) 2_655 . ?
O54 Na6 Na5 68.9(13) 2_655 . ?
O54 Na6 Na5 47.4(11) 2_655 2_655 ?
O59 Na6 O14 119.0(15) . . ?
O59 Na6 O40 113.4(17) . . ?
O59 Na6 O52 56.6(16) . . ?
O59 Na6 Na5 70.9(14) . 2_655 ?
O59 Na6 Na5 59.3(14) . . ?
Na5 Na6 Na5 76.0(10) . 2_655 ?

loop_
_geom_bond_atom_site_label_1
_geom_bond_atom_site_label_2
_geom_bond_distance
_geom_bond_site_symmetry_2
_geom_bond_publ_flag
W1 O1 1.721(15) . ?
W1 O10 1.921(12) . ?
W1 O11 1.902(15) . ?
W1 O12 1.910(11) . ?
W1 O13 1.930(13) . ?
W1 O25 2.256(13) . ?
W1 Na1 3.458(7) . ?
W2 O2 1.741(15) . ?
W2 O12 1.946(12) . ?
W2 O14 1.889(15) . ?
W2 O15 1.886(14) . ?
W2 O16 1.954(13) . ?
W2 O26 2.246(13) . ?
W3 O3 1.740(15) . ?
W3 O13 1.940(12) . ?
W3 O16 1.904(13) . ?
W3 O17 1.896(13) . ?
W3 O18 1.925(13) . ?
W3 O27 2.251(13) . ?
W3 Na1 3.444(7) . ?
W4 O4 1.742(13) . ?
W4 O10 2.022(13) . ?
W4 O19 1.934(13) . ?
W4 O24 1.940(13) . ?
W4 O25 2.227(12) . ?
W4 O29 1.835(13) . ?
W4 Na1 3.488(7) . ?
W5 O5 1.768(14) . ?
W5 O11 2.053(15) . ?
W5 O19 1.981(12) . ?
W5 O20 1.892(13) . ?
W5 O25 2.166(12) . ?
W5 O30 1.790(14) . ?
W6 O6 1.730(15) . ?
W6 O14 2.077(14) . ?
W6 O20 1.944(13) . ?
W6 O21 1.953(13) . ?
W6 O26 2.188(13) . ?
W6 O31 1.791(13) . ?
W7 O7 1.737(13) . ?
W7 O15 2.055(14) . ?
W7 O21 1.977(13) . ?
W7 O22 1.946(14) . ?
W7 O26 2.182(13) . ?
W7 O32 1.790(12) . ?
W7 Na1 3.707(7) 4_566 ?
W8 O8 1.752(14) . ?
W8 O17 2.052(14) . ?
W8 O22 1.892(13) . ?
W8 O23 2.002(13) . ?
W8 O27 2.189(12) . ?
W8 O33 1.790(14) . ?
W9 O9 1.744(13) . ?
W9 O18 2.032(14) . ?
W9 O23 1.956(13) . ?
W9 O24 1.943(13) . ?
W9 O27 2.204(13) . ?
W9 O34 1.830(13) . ?
W9 Na1 3.468(7) . ?
Co1 O25 1.869(12) . ?
Co1 O26 1.882(13) . ?
Co1 O27 1.864(13) . ?
Co1 O28 1.867(12) . ?
Co2 O28 2.028(12) . ?
Co2 O29 2.142(13) 5_666 ?
Co2 O31 2.075(12) . ?
Co2 O32 2.075(13) . ?
Co2 O34 2.135(13) 5_666 ?
Co2 O35 2.050(14) . ?
Fe2 O28 2.019(13) . ?
Fe2 O28 2.022(12) 5_666 ?
Fe2 O29 2.110(12) . ?
Fe2 O30 2.030(13) . ?
Fe2 O33 2.000(13) 5_666 ?
Fe2 O34 2.135(13) 5_666 ?
O3 Na2 2.362(19) . ?
O4 Na2 2.456(18) 8_655 ?
O7 Na1 2.314(15) 4_566 ?
O8 Na3 2.605(19) . ?
O8 Na4 2.46(3) . ?
O9 Na5 2.69(3) 4_466 ?
O10 Na1 2.536(15) . ?
O13 Na1 2.457(13) . ?
O14 Na6 2.73(2) . ?
O18 Na41 2.81(2) . ?
O18 Na1 2.507(14) . ?
O21 Na41 2.90(2) 4_566 ?
O21 Na5 2.71(3) . ?
O24 Na1 2.432(14) . ?
O35 Na41 2.71(2) 4_566 ?
O36 Na1 2.344(16) . ?
O37 Na1 2.470(17) 8_656 ?
O37 Na2 2.450(19) . ?
O38 Na3 2.42(2) . ?
O39 Na3 2.31(2) . ?
O39 Na4 2.42(3) . ?
O40 Na3 2.475(19) 3_646 ?
O40 Na6 2.86(3) . ?
Na41 O57 2.59(4) . ?
Na41 Na1 4.139(18) . ?
Na41 Na5 3.48(4) 4_466 ?
O43 Na4 2.51(4) . ?
O44 Na3 2.37(3) . ?
O45 Na3 2.50(3) . ?
O46 Na2 2.55(3) . ?
O47 Na2 2.33(3) . ?
O48 Na4 2.35(5) . ?
O49 Na4 2.53(4) . ?
O50 Na4 2.51(4) . ?
O51 Na2 2.40(5) . ?
O52 Na5 2.19(3) . ?
O52 Na5 2.19(3) 2_655 ?
O52 Na6 2.79(3) 2_655 ?
O52 Na6 2.79(3) . ?
O54 Na5 2.71(6) . ?
O54 Na6 2.44(5) 2_655 ?
O59 Na6 2.51(5) . ?
Na3 Na4 3.56(3) . ?
Na5 Na6 3.69(4) 2_655 ?
Na5 Na6 3.41(4) . ?

loop_
_geom_torsion_atom_site_label_1
_geom_torsion_atom_site_label_2
_geom_torsion_atom_site_label_3
_geom_torsion_atom_site_label_4
_geom_torsion
_geom_torsion_site_symmetry_1
_geom_torsion_site_symmetry_2
_geom_torsion_site_symmetry_3
_geom_torsion_site_symmetry_4
_geom_torsion_publ_flag
O2 W2 O14 W6 -172.6(7) . . . . ?
O2 W2 O14 Na6 -23.3(10) . . . . ?
O2 W2 O15 W7 172.6(8) . . . . ?
O3 W3 O17 W8 -174.1(7) . . . . ?
O4 W4 O29 Co2 60.1(9) . . . 5_666 ?
O4 W4 O29 Fe2 -145.1(10) . . . . ?
O5 W5 O20 W6 125.4(16) . . . . ?
O5 W5 O30 Fe2 149.1(11) . . . . ?
O6 W6 O31 Co2 -149.8(11) . . . . ?
O7 W7 O32 Co2 145.7(10) . . . . ?
O8 W8 O22 W7 -124.8(14) . . . . ?
O8 W8 O33 Fe2 -146.0(11) . . . 5_666 ?
O9 W9 O34 Co2 -61.5(9) . . . 5_666 ?
O9 W9 O34 Fe2 144.7(10) . . . 5_666 ?
O10 W4 O4 Na2 46.6(13) . . . 8_655 ?
O10 W4 O29 Co2 -116.8(16) . . . 5_666 ?
O10 W4 O29 Fe2 38(2) . . . . ?
O11 W5 O20 W6 -140.6(17) . . . . ?
O11 W5 O30 Fe2 -15(3) . . . . ?
O12 W2 O14 W6 88.7(7) . . . . ?
O12 W2 O14 Na6 -122.0(9) . . . . ?
O12 W2 O15 W7 -21(2) . . . . ?
O13 W3 O3 Na2 114.8(17) . . . . ?
O13 W3 O17 W8 10.8(19) . . . . ?
O14 W2 O15 W7 73.1(7) . . . . ?
O14 W6 O31 Co2 28(2) . . . . ?
O15 W2 O14 W6 -71.8(7) . . . . ?
O15 W2 O14 Na6 77.5(10) . . . . ?
O15 W7 O7 Na1 -149.6(10) . . . 4_566 ?
O15 W7 O32 Co2 -28(2) . . . . ?
O16 W2 O14 W6 22(2) . . . . ?
O16 W2 O14 Na6 171.4(14) . . . . ?
O16 W2 O15 W7 -87.2(7) . . . . ?
O16 W3 O3 Na2 27.8(19) . . . . ?
O16 W3 O17 W8 85.6(7) . . . . ?
O17 W3 O3 Na2 -63.4(18) . . . . ?
O17 W8 O8 Na3 -153.8(8) . . . . ?
O17 W8 O8 Na4 -35.8(14) . . . . ?
O17 W8 O22 W7 140.2(14) . . . . ?
O17 W8 O33 Fe2 19(2) . . . 5_666 ?
O18 W3 O3 Na2 -157.1(17) . . . . ?
O18 W3 O17 W8 -75.6(7) . . . . ?
O18 W9 O9 Na5 37.8(19) . . . 4_466 ?
O18 W9 O34 Co2 118.6(16) . . . 5_666 ?
O18 W9 O34 Fe2 -35(2) . . . 5_666 ?
O19 W4 O4 Na2 132.7(12) . . . 8_655 ?
O19 W4 O29 Co2 159.7(8) . . . 5_666 ?
O19 W4 O29 Fe2 -45.5(10) . . . . ?
O19 W5 O20 W6 -79(2) . . . . ?
O19 W5 O30 Fe2 52.4(12) . . . . ?
O20 W5 O30 Fe2 -109.0(12) . . . . ?
O20 W6 O31 Co2 110.3(11) . . . . ?
O21 W6 O31 Co2 -50.0(11) . . . . ?
O21 W7 O7 Na1 126.5(10) . . . 4_566 ?
O21 W7 O32 Co2 48.4(11) . . . . ?
O22 W7 O7 Na1 -62.9(11) . . . 4_566 ?
O22 W7 O32 Co2 -113.4(11) . . . . ?
O22 W8 O8 Na3 119.5(8) . . . . ?
O22 W8 O8 Na4 -122.5(13) . . . . ?
O22 W8 O33 Fe2 111.8(12) . . . 5_666 ?
O23 W8 O8 Na3 -71.0(8) . . . . ?
O23 W8 O8 Na4 47.1(14) . . . . ?
O23 W8 O22 W7 88(2) . . . . ?
O23 W8 O33 Fe2 -49.7(12) . . . 5_666 ?
O23 W9 O9 Na5 -47.9(19) . . . 4_466 ?
O23 W9 O34 Co2 -159.5(8) . . . 5_666 ?
O23 W9 O34 Fe2 46.7(10) . . . 5_666 ?
O24 W4 O4 Na2 -39.0(13) . . . 8_655 ?
O24 W4 O29 Co2 -39.9(9) . . . 5_666 ?
O24 W4 O29 Fe2 114.9(10) . . . . ?
O24 W9 O9 Na5 123.9(19) . . . 4_466 ?
O24 W9 O34 Co2 39.6(8) . . . 5_666 ?
O24 W9 O34 Fe2 -114.2(10) . . . 5_666 ?
O25 W4 O4 Na2 76(3) . . . 8_655 ?
O25 W4 O29 Co2 -126.6(8) . . . 5_666 ?
O25 W4 O29 Fe2 28.3(10) . . . . ?
O25 W5 O20 W6 -66.7(16) . . . . ?
O25 W5 O30 Fe2 -22.0(11) . . . . ?
O25 Co1 O26 W2 -57.5(8) . . . . ?
O25 Co1 O26 W6 65.7(8) . . . . ?
O25 Co1 O26 W7 -178.8(7) . . . . ?
O25 Co1 O27 W3 58.7(8) . . . . ?
O25 Co1 O27 W8 178.5(6) . . . . ?
O25 Co1 O27 W9 -64.2(8) . . . . ?
O25 Co1 O28 Co2 -120.0(7) . . . . ?
O25 Co1 O28 Fe2 1.2(8) . . . . ?
O25 Co1 O28 Fe2 120.3(7) . . . 5_666 ?
O26 W2 O14 W6 1.2(6) . . . . ?
O26 W2 O14 Na6 150.5(10) . . . . ?
O26 W2 O15 W7 0.1(6) . . . . ?
O26 W6 O31 Co2 24.9(10) . . . . ?
O26 W7 O7 Na1 178.9(17) . . . 4_566 ?
O26 W7 O32 Co2 -26.1(10) . . . . ?
O26 Co1 O25 W1 57.1(8) . . . . ?
O26 Co1 O25 W4 178.2(7) . . . . ?
O26 Co1 O25 W5 -64.9(8) . . . . ?
O26 Co1 O27 W3 -54.9(8) . . . . ?
O26 Co1 O27 W8 64.9(8) . . . . ?
O26 Co1 O27 W9 -177.8(6) . . . . ?
O26 Co1 O28 Co2 -0.9(9) . . . . ?
O26 Co1 O28 Fe2 -120.6(7) . . . 5_666 ?
O26 Co1 O28 Fe2 120.2(7) . . . . ?
O27 W3 O3 Na2 -116(3) . . . . ?
O27 W3 O17 W8 -2.4(6) . . . . ?
O27 W8 O8 Na3 -116(2) . . . . ?
O27 W8 O8 Na4 2(3) . . . . ?
O27 W8 O22 W7 67.2(14) . . . . ?
O27 W8 O33 Fe2 24.0(12) . . . 5_666 ?
O27 W9 O9 Na5 4(4) . . . 4_466 ?
O27 W9 O34 Co2 126.2(8) . . . 5_666 ?
O27 W9 O34 Fe2 -27.6(10) . . . 5_666 ?
O27 Co1 O25 W1 -57.7(8) . . . . ?
O27 Co1 O25 W4 63.4(8) . . . . ?
O27 Co1 O25 W5 -179.7(6) . . . . ?
O27 Co1 O26 W2 56.2(8) . . . . ?
O27 Co1 O26 W6 179.5(6) . . . . ?
O27 Co1 O26 W7 -65.0(8) . . . . ?
O27 Co1 O28 Co2 120.6(7) . . . . ?
O27 Co1 O28 Fe2 0.9(8) . . . 5_666 ?
O27 Co1 O28 Fe2 -118.3(7) . . . . ?
O28 Co1 O25 W1 179.5(6) . . . . ?
O28 Co1 O25 W4 -59.3(8) . . . . ?
O28 Co1 O25 W5 57.6(8) . . . . ?
O28 Co1 O26 W2 -179.9(6) . . . . ?
O28 Co1 O26 W6 -56.6(8) . . . . ?
O28 Co1 O26 W7 58.9(8) . . . . ?
O28 Co1 O27 W3 -178.7(6) . . . . ?
O28 Co1 O27 W8 -58.9(8) . . . . ?
O28 Co1 O27 W9 58.4(8) . . . . ?
O29 W4 O4 Na2 -132.4(12) . . . 8_655 ?
O30 W5 O20 W6 21.8(17) . . . . ?
O32 W7 O7 Na1 32.3(11) . . . 4_566 ?
O33 W8 O8 Na3 21.1(9) . . . . ?
O33 W8 O8 Na4 139.2(13) . . . . ?
O33 W8 O22 W7 -20.5(15) . . . . ?
O34 W9 O9 Na5 -142.2(18) . . . 4_466 ?
Na1 W3 O3 Na2 157.9(17) . . . . ?
Na1 W3 O17 W8 -73.4(9) . . . . ?
Na1 W4 O4 Na2 1.4(12) . . . 8_655 ?
Na1 W4 O29 Co2 -38.4(11) . . . 5_666 ?
Na1 W4 O29 Fe2 116.4(9) . . . . ?
Na1 W7 O32 Co2 160.2(11) 4_566 . . . ?
Na1 W9 O9 Na5 82.8(19) . . . 4_466 ?
Na1 W9 O34 Co2 37.9(11) . . . 5_666 ?
Na1 W9 O34 Fe2 -115.9(8) . . . 5_666 ?
